data_4072843
loop_
_publ_author_name
'Zhu, Bolin'
'Ellern, Arkady'
'Sygula, Andrzej'
'Sygula, Renata'
'Angelici, Robert J.'

_publ_section_title
;
 \h6-Coordination of the Curved Carbon Surface of Corannulene (C20H10) to
 (\h6-arene)M2+(M = Ru, Os)
;
_journal_issue 7
_journal_name_full Organometallics
_journal_page_first 1721
_journal_paper_doi 10.1021/om0610795
_journal_volume 26
_journal_year 2007
_chemical_formula_moiety 'C30 H24 Os, (C H2 Cl2), 2(F6 Sb) '
_chemical_formula_sum 'C31 H26 Cl2 F12 Os Sb2'
_chemical_formula_weight 1131.12
_chemical_name_systematic
; 
 ? 
;
_space_group_IT_number 15
_symmetry_cell_setting monoclinic
_symmetry_space_group_name_Hall '-C 2yc'
_symmetry_space_group_name_H-M 'C 1 2/c 1'
_atom_sites_solution_hydrogens geom
_atom_sites_solution_primary direct
_atom_sites_solution_secondary difmap
_audit_creation_method SHELXL-97
_cell_angle_alpha 90.00
_cell_angle_beta 128.968(8)
_cell_angle_gamma 90.00
_cell_formula_units_Z 8
_cell_length_a 36.205(8)
_cell_length_b 9.510(2)
_cell_length_c 25.232(6)
_cell_measurement_reflns_used 944
_cell_measurement_temperature 183(2)
_cell_measurement_theta_max 27.93
_cell_measurement_theta_min 2.29
_cell_volume 6755(3)
_computing_cell_refinement 'Bruker SMART'
_computing_data_collection 'Bruker SMART'
_computing_data_reduction 'Bruker SAINT'
_computing_molecular_graphics 'Bruker SHELXTL'
_computing_publication_material 'Bruker SHELXTL'
_computing_structure_refinement 'SHELXL-97 (Sheldrick, 1997)'
_computing_structure_solution 'SHELXS-97 (Sheldrick, 1990)'
_diffrn_ambient_temperature 183(2)
_diffrn_measured_fraction_theta_full 0.999
_diffrn_measured_fraction_theta_max 0.951
_diffrn_measurement_device_type 'CCD area detector'
_diffrn_measurement_method 'phi and omega scans'
_diffrn_radiation_monochromator graphite
_diffrn_radiation_source 'fine-focus sealed tube'
_diffrn_radiation_type MoK\a
_diffrn_radiation_wavelength 0.71073
_diffrn_reflns_av_R_equivalents 0.0459
_diffrn_reflns_av_sigmaI/netI 0.0444
_diffrn_reflns_limit_h_max 47
_diffrn_reflns_limit_h_min -48
_diffrn_reflns_limit_k_max 12
_diffrn_reflns_limit_k_min -12
_diffrn_reflns_limit_l_max 32
_diffrn_reflns_limit_l_min -29
_diffrn_reflns_number 30178
_diffrn_reflns_theta_full 25.00
_diffrn_reflns_theta_max 28.31
_diffrn_reflns_theta_min 1.45
_exptl_absorpt_coefficient_mu 5.589
_exptl_absorpt_correction_T_max 1
_exptl_absorpt_correction_T_min 0.51
_exptl_absorpt_correction_type multi-scan
_exptl_absorpt_process_details 'Bruker SADABS'
_exptl_crystal_colour Yellow
_exptl_crystal_density_diffrn 2.225
_exptl_crystal_density_meas ?
_exptl_crystal_density_method 'not measured'
_exptl_crystal_description plate
_exptl_crystal_F_000 4256
_exptl_crystal_size_max 0.30
_exptl_crystal_size_mid 0.20
_exptl_crystal_size_min 0.08
_refine_diff_density_max 3.875
_refine_diff_density_min -2.259
_refine_diff_density_rms 0.236
_refine_ls_extinction_method none
_refine_ls_goodness_of_fit_ref 1.041
_refine_ls_hydrogen_treatment constr
_refine_ls_matrix_type full
_refine_ls_number_parameters 437
_refine_ls_number_reflns 7996
_refine_ls_number_restraints 2
_refine_ls_restrained_S_all 1.043
_refine_ls_R_factor_all 0.0974
_refine_ls_R_factor_gt 0.0637
_refine_ls_shift/su_max 0.020
_refine_ls_shift/su_mean 0.007
_refine_ls_structure_factor_coef Fsqd
_refine_ls_weighting_details 'calc w=1/[\s^2^(Fo^2^)+(0.1077P)^2^+142.6750P] where P=(Fo^2^+2Fc^2^)/3'
_refine_ls_weighting_scheme calc
_refine_ls_wR_factor_gt 0.1846
_refine_ls_wR_factor_ref 0.2148
_reflns_number_gt 5413
_reflns_number_total 7996
_reflns_threshold_expression >2sigma(I)
_cod_data_source_file om0610795si20061128_032517.cif
_cod_data_source_block ang81
_cod_depositor_comments
;
The following automatic conversions were performed:

'_symmetry_cell_setting' value 'Monoclinic' changed to 'monoclinic'
according to /home/saulius/struct/CIF-dictionaries/cif_core.dic
dictionary named 'cif_core.dic' version 2.4.1 from 2010-06-29.

Automatic conversion script
Id: cif_fix_values 1715 2011-07-08 13:25:40Z adriana 

The following automatic conversions were performed:

'_exptl_crystal_density_meas' value 'none' was changed to '?' - the
value is perceived as not measured.

Automatic conversion script
Id: cif_fix_values 3008 2015-01-20 13:52:24Z robertas 
;
_cod_original_sg_symbol_H-M C2/c
_cod_database_code 4072843

loop_
_symmetry_equiv_pos_as_xyz
'x, y, z'
'-x, y, -z+1/2'
'x+1/2, y+1/2, z'
'-x+1/2, y+1/2, -z+1/2'
'-x, -y, -z'
'x, -y, z-1/2'
'-x+1/2, -y+1/2, -z'
'x+1/2, -y+1/2, z-1/2'

loop_
_atom_site_label
_atom_site_type_symbol
_atom_site_fract_x
_atom_site_fract_y
_atom_site_fract_z
_atom_site_U_iso_or_equiv
_atom_site_adp_type
_atom_site_occupancy
_atom_site_symmetry_multiplicity
_atom_site_calc_flag
_atom_site_refinement_flags
Os1 Os 0.115157(15) 0.63450(5) 0.667499(19) 0.04716(17) Uani 1 1 d .
Sb1 Sb 0.22350(3) 0.13666(9) 0.84170(4) 0.0569(2) Uani 1 1 d .
Sb2 Sb 0.06267(3) 0.11994(10) 0.48929(4) 0.0613(3) Uani 1 1 d .
C1 C 0.1121(5) 0.8655(14) 0.6807(6) 0.064(4) Uani 1 1 d .
H1 H 0.0899 0.9259 0.6438 0.077 Uiso 1 1 calc R
C2 C 0.1553(6) 0.8334(15) 0.6934(6) 0.069(4) Uani 1 1 d .
H2 H 0.1610 0.8731 0.6647 0.083 Uiso 1 1 calc R
C3 C 0.2414(5) 0.7113(16) 0.7829(7) 0.069(4) Uani 1 1 d .
H3 H 0.2545 0.7374 0.7615 0.082 Uiso 1 1 calc R
C4 C 0.2689(4) 0.6473(14) 0.8442(7) 0.059(3) Uani 1 1 d .
H4 H 0.3016 0.6362 0.8658 0.070 Uiso 1 1 calc R
C5 C 0.2767(5) 0.5681(16) 0.9503(6) 0.068(4) Uani 1 1 d .
H5 H 0.3102 0.5561 0.9800 0.081 Uiso 1 1 calc R
C6 C 0.2531(5) 0.5600(16) 0.9765(6) 0.067(4) Uani 1 1 d .
H6 H 0.2709 0.5395 1.0236 0.081 Uiso 1 1 calc R
C7 C 0.1735(6) 0.6261(16) 0.9538(7) 0.072(4) Uani 1 1 d .
H7 H 0.1855 0.6118 0.9994 0.086 Uiso 1 1 calc R
C8 C 0.1313(6) 0.685(2) 0.9116(8) 0.080(4) Uani 1 1 d .
H8 H 0.1147 0.7139 0.9275 0.096 Uiso 1 1 calc R
C9 C 0.0740(5) 0.803(2) 0.7907(8) 0.085(5) Uani 1 1 d .
H9 H 0.0533 0.8373 0.7988 0.102 Uiso 1 1 calc R
C10 C 0.0668(5) 0.8506(17) 0.7315(7) 0.075(4) Uani 1 1 d .
H10 H 0.0401 0.9077 0.6990 0.090 Uiso 1 1 calc R
C11 C 0.1012(4) 0.8104(15) 0.7215(6) 0.058(3) Uani 1 1 d .
C12 C 0.1914(4) 0.7410(14) 0.7493(5) 0.052(3) Uani 1 1 d .
C13 C 0.2521(4) 0.5943(13) 0.8792(6) 0.053(3) Uani 1 1 d .
C14 C 0.2033(5) 0.5806(15) 0.9367(6) 0.061(3) Uani 1 1 d .
C15 C 0.1096(5) 0.7073(19) 0.8382(7) 0.069(4) Uani 1 1 d .
C16 C 0.1348(4) 0.6495(15) 0.8214(6) 0.058(3) Uani 1 1 d .
C17 C 0.1315(4) 0.7014(14) 0.7658(6) 0.053(3) Uani 1 1 d .
C18 C 0.1751(4) 0.6704(13) 0.7795(5) 0.047(2) Uani 1 1 d .
C19 C 0.2042(4) 0.5958(12) 0.8406(5) 0.047(2) Uani 1 1 d .
C20 C 0.1800(4) 0.5868(14) 0.8675(5) 0.054(3) Uani 1 1 d .
C21 C 0.1314(4) 0.4676(13) 0.6252(5) 0.054(3) Uani 1 1 d .
H21 H 0.1618 0.4439 0.6389 0.065 Uiso 1 1 calc R
C22 C 0.1154(4) 0.4036(12) 0.6582(6) 0.054(3) Uani 1 1 d .
H22 H 0.1346 0.3337 0.6918 0.065 Uiso 1 1 calc R
C23 C 0.0721(4) 0.4408(14) 0.6425(6) 0.058(3) Uani 1 1 d .
C24 C 0.0575(6) 0.3752(17) 0.6812(8) 0.077(5) Uani 1 1 d .
H24 H 0.0864 0.3703 0.7302 0.092 Uiso 1 1 calc R
C25 C 0.0203(6) 0.4552(19) 0.6779(8) 0.083(5) Uani 1 1 d .
H25A H 0.0315 0.5513 0.6944 0.124 Uiso 1 1 calc R
H25B H 0.0143 0.4085 0.7064 0.124 Uiso 1 1 calc R
H25C H -0.0092 0.4582 0.6306 0.124 Uiso 1 1 calc R
C26 C 0.0416(11) 0.227(2) 0.6566(16) 0.158(11) Uani 1 1 d .
H26A H 0.0614 0.1853 0.6465 0.237 Uiso 1 1 calc R
H26B H 0.0083 0.2269 0.6151 0.237 Uiso 1 1 calc R
H26C H 0.0448 0.1712 0.6919 0.237 Uiso 1 1 calc R
C27 C 0.0439(4) 0.5471(13) 0.5920(5) 0.051(3) Uani 1 1 d .
H27 H 0.0152 0.5784 0.5822 0.061 Uiso 1 1 calc R
C28 C 0.0591(4) 0.6058(13) 0.5564(5) 0.052(3) Uani 1 1 d .
H28 H 0.0394 0.6730 0.5216 0.062 Uiso 1 1 calc R
C29 C 0.1023(4) 0.5677(13) 0.5711(5) 0.053(3) Uani 1 1 d .
C30 C 0.1188(5) 0.6335(15) 0.5349(7) 0.065(4) Uani 1 1 d .
H30A H 0.1051 0.5824 0.4924 0.098 Uiso 1 1 calc R
H30B H 0.1536 0.6290 0.5642 0.098 Uiso 1 1 calc R
H30C H 0.1086 0.7320 0.5244 0.098 Uiso 1 1 calc R
C31 C 0.0993(8) 0.139(2) 0.866(2) 0.37(4) Uani 1 1 d D
H31A H 0.1078 0.0949 0.9082 0.439 Uiso 1 1 calc R
H31B H 0.1196 0.1017 0.8558 0.439 Uiso 1 1 calc R
Cl1 Cl 0.0987(4) 0.3324(9) 0.8686(5) 0.179(4) Uani 1 1 d D
Cl2 Cl 0.0347(5) 0.1284(13) 0.7927(10) 0.281(9) Uani 1 1 d D
F1 F 0.2644(4) 0.0140(12) 0.8456(7) 0.128(4) Uani 1 1 d .
F2 F 0.2561(4) 0.2865(10) 0.8396(5) 0.091(3) Uani 1 1 d .
F3 F 0.1853(4) 0.1244(10) 0.7471(4) 0.088(3) Uani 1 1 d .
F4 F 0.1798(4) 0.2603(12) 0.8309(7) 0.119(4) Uani 1 1 d .
F5 F 0.1925(4) -0.0179(11) 0.8438(5) 0.093(3) Uani 1 1 d .
F6 F 0.2611(5) 0.1520(12) 0.9345(5) 0.119(4) Uani 1 1 d .
F7 F 0.1198(4) 0.151(4) 0.5248(10) 0.39(3) Uani 1 1 d .
F8 F 0.0434(6) 0.109(2) 0.4058(8) 0.211(10) Uani 1 1 d .
F9 F 0.0627(10) 0.3086(19) 0.4747(11) 0.222(11) Uani 1 1 d .
F10 F -0.0028(6) 0.117(3) 0.4420(10) 0.245(13) Uani 1 1 d .
F11 F 0.0591(7) -0.0601(16) 0.5061(11) 0.186(8) Uani 1 1 d .
F12 F 0.0619(14) 0.175(3) 0.5523(19) 0.39(2) Uani 1 1 d .

loop_
_atom_site_aniso_label
_atom_site_aniso_U_11
_atom_site_aniso_U_22
_atom_site_aniso_U_33
_atom_site_aniso_U_23
_atom_site_aniso_U_13
_atom_site_aniso_U_12
Os1 0.0406(2) 0.0623(3) 0.0222(2) -0.00032(17) 0.01191(18) -0.01257(19)
Sb1 0.0641(5) 0.0643(5) 0.0424(4) -0.0016(3) 0.0336(4) 0.0104(4)
Sb2 0.0521(5) 0.0691(6) 0.0412(4) 0.0056(4) 0.0190(4) -0.0143(4)
C1 0.070(9) 0.062(8) 0.034(6) -0.001(5) 0.020(6) -0.012(6)
C2 0.086(10) 0.073(9) 0.036(6) -0.016(6) 0.032(7) -0.039(8)
C3 0.063(8) 0.091(10) 0.058(8) -0.037(7) 0.042(7) -0.036(7)
C4 0.040(6) 0.082(9) 0.054(7) -0.029(6) 0.030(6) -0.020(6)
C5 0.049(7) 0.081(9) 0.042(7) -0.001(6) 0.014(6) 0.004(6)
C6 0.067(8) 0.082(10) 0.034(6) 0.001(6) 0.023(6) 0.001(7)
C7 0.093(11) 0.093(11) 0.047(7) -0.007(7) 0.052(8) -0.013(8)
C8 0.081(10) 0.126(13) 0.062(9) -0.008(9) 0.059(9) -0.013(10)
C9 0.053(8) 0.132(15) 0.078(10) -0.012(10) 0.045(8) -0.014(9)
C10 0.042(6) 0.102(12) 0.054(8) 0.008(7) 0.017(6) 0.007(7)
C11 0.045(6) 0.076(8) 0.033(6) -0.003(5) 0.015(5) -0.006(6)
C12 0.043(6) 0.076(8) 0.034(5) -0.017(5) 0.022(5) -0.026(5)
C13 0.047(6) 0.062(7) 0.035(5) -0.011(5) 0.018(5) -0.003(5)
C14 0.068(8) 0.078(8) 0.038(6) -0.003(6) 0.034(6) -0.013(7)
C15 0.047(7) 0.111(12) 0.048(7) -0.002(7) 0.029(6) -0.003(7)
C16 0.051(6) 0.087(9) 0.041(6) -0.014(6) 0.031(6) -0.021(6)
C17 0.042(6) 0.074(8) 0.035(5) -0.008(5) 0.021(5) -0.018(5)
C18 0.040(5) 0.063(7) 0.023(4) -0.006(4) 0.014(4) -0.012(5)
C19 0.045(6) 0.057(6) 0.028(5) -0.008(4) 0.017(4) -0.007(5)
C20 0.055(7) 0.071(7) 0.029(5) -0.007(5) 0.023(5) -0.011(6)
C21 0.053(6) 0.056(7) 0.031(5) -0.006(5) 0.015(5) -0.016(5)
C22 0.058(7) 0.040(6) 0.041(6) 0.005(5) 0.019(5) -0.006(5)
C23 0.053(7) 0.064(8) 0.034(5) -0.006(5) 0.016(5) -0.028(6)
C24 0.067(9) 0.098(12) 0.066(9) 0.019(8) 0.042(8) -0.019(8)
C25 0.080(10) 0.102(12) 0.078(10) 0.006(9) 0.056(9) -0.015(9)
C26 0.25(3) 0.095(15) 0.23(3) 0.017(18) 0.20(3) -0.033(18)
C27 0.032(5) 0.069(7) 0.035(5) -0.002(5) 0.013(4) -0.013(5)
C28 0.041(6) 0.066(7) 0.027(5) -0.002(5) 0.011(4) -0.012(5)
C29 0.057(7) 0.062(7) 0.022(5) -0.011(5) 0.017(5) -0.020(6)
C30 0.070(8) 0.084(10) 0.040(6) 0.000(6) 0.034(6) -0.006(7)
C31 0.28(5) 0.33(6) 0.50(8) -0.29(6) 0.25(6) -0.28(5)
Cl1 0.246(10) 0.172(7) 0.189(8) -0.079(6) 0.171(8) -0.089(7)
Cl2 0.276(16) 0.239(14) 0.45(3) 0.038(12) 0.28(2) 0.038(9)
F1 0.080(6) 0.098(8) 0.181(12) -0.021(8) 0.070(8) 0.020(6)
F2 0.134(8) 0.079(6) 0.101(7) -0.018(5) 0.093(7) -0.012(6)
F3 0.092(7) 0.116(8) 0.051(5) 0.000(4) 0.043(5) -0.002(5)
F4 0.121(9) 0.107(8) 0.178(12) 0.000(8) 0.117(9) 0.029(7)
F5 0.108(7) 0.102(7) 0.063(5) -0.008(5) 0.051(5) -0.030(6)
F6 0.148(10) 0.125(9) 0.045(5) -0.012(5) 0.042(6) -0.041(7)
F7 0.036(6) 0.93(8) 0.157(16) 0.20(3) 0.041(8) 0.012(16)
F8 0.149(14) 0.38(3) 0.099(11) -0.006(13) 0.078(11) -0.073(15)
F9 0.37(3) 0.139(13) 0.25(2) -0.031(14) 0.24(2) -0.104(17)
F10 0.107(11) 0.41(4) 0.149(15) 0.042(17) 0.047(11) -0.087(15)
F11 0.243(19) 0.112(10) 0.30(2) 0.064(13) 0.217(19) 0.042(12)
F12 0.62(5) 0.35(3) 0.55(5) -0.32(3) 0.54(5) -0.37(4)

loop_
_atom_type_symbol
_atom_type_description
_atom_type_scat_dispersion_real
_atom_type_scat_dispersion_imag
_atom_type_scat_source
C C 0.0033 0.0016 'International Tables Vol C Tables 4.2.6.8 and 6.1.1.4'
H H 0.0000 0.0000 'International Tables Vol C Tables 4.2.6.8 and 6.1.1.4'
F F 0.0171 0.0103 'International Tables Vol C Tables 4.2.6.8 and 6.1.1.4'
Sb Sb -0.5866 1.5461 'International Tables Vol C Tables 4.2.6.8 and 6.1.1.4'
Os Os -1.2165 7.6030 'International Tables Vol C Tables 4.2.6.8 and 6.1.1.4'
Cl Cl 0.1484 0.1585 'International Tables Vol C Tables 4.2.6.8 and 6.1.1.4'

loop_
_geom_angle_atom_site_label_1
_geom_angle_atom_site_label_2
_geom_angle_atom_site_label_3
_geom_angle
_geom_angle_site_symmetry_3
C27 Os1 C21 80.3(5) .
C27 Os1 C22 67.1(5) .
C21 Os1 C22 37.6(5) .
C27 Os1 C28 37.9(4) .
C21 Os1 C28 66.8(5) .
C22 Os1 C28 78.7(4) .
C27 Os1 C2 140.8(5) .
C21 Os1 C2 115.8(5) .
C22 Os1 C2 146.4(6) .
C28 Os1 C2 112.8(5) .
C27 Os1 C23 37.8(4) .
C21 Os1 C23 67.6(5) .
C22 Os1 C23 36.8(5) .
C28 Os1 C23 67.6(4) .
C2 Os1 C23 176.6(6) .
C27 Os1 C1 111.2(5) .
C21 Os1 C1 147.0(5) .
C22 Os1 C1 175.4(5) .
C28 Os1 C1 102.6(5) .
C2 Os1 C1 37.1(6) .
C23 Os1 C1 139.6(6) .
C27 Os1 C17 114.5(4) .
C21 Os1 C17 141.0(5) .
C22 Os1 C17 112.5(5) .
C28 Os1 C17 145.8(5) .
C2 Os1 C17 76.4(5) .
C23 Os1 C17 101.3(4) .
C1 Os1 C17 64.0(5) .
C27 Os1 C18 145.6(4) .
C21 Os1 C18 112.2(4) .
C22 Os1 C18 102.6(4) .
C28 Os1 C18 176.5(4) .
C2 Os1 C18 64.3(4) .
C23 Os1 C18 115.4(4) .
C1 Os1 C18 76.3(5) .
C17 Os1 C18 36.7(4) .
C27 Os1 C29 68.0(4) .
C21 Os1 C29 37.7(4) .
C22 Os1 C29 67.6(5) .
C28 Os1 C29 36.7(5) .
C2 Os1 C29 102.1(5) .
C23 Os1 C29 80.2(4) .
C1 Os1 C29 116.2(5) .
C17 Os1 C29 177.4(4) .
C18 Os1 C29 140.8(4) .
C27 Os1 C12 177.2(5) .
C21 Os1 C12 102.0(4) .
C22 Os1 C12 115.6(5) .
C28 Os1 C12 141.8(4) .
C2 Os1 C12 36.8(5) .
C23 Os1 C12 144.5(5) .
C1 Os1 C12 66.1(5) .
C17 Os1 C12 64.5(4) .
C18 Os1 C12 34.8(4) .
C29 Os1 C12 113.0(4) .
C27 Os1 C11 101.8(4) .
C21 Os1 C11 176.1(4) .
C22 Os1 C11 140.2(5) .
C28 Os1 C11 116.8(4) .
C2 Os1 C11 64.6(5) .
C23 Os1 C11 112.0(5) .
C1 Os1 C11 35.3(5) .
C17 Os1 C11 35.1(4) .
C18 Os1 C11 64.2(4) .
C29 Os1 C11 146.2(4) .
C12 Os1 C11 75.9(4) .
F6 Sb1 F1 93.2(6) .
F6 Sb1 F4 91.0(6) .
F1 Sb1 F4 175.8(6) .
F6 Sb1 F3 179.0(5) .
F1 Sb1 F3 87.3(5) .
F4 Sb1 F3 88.5(5) .
F6 Sb1 F5 90.2(5) .
F1 Sb1 F5 88.7(6) .
F4 Sb1 F5 91.7(5) .
F3 Sb1 F5 90.7(4) .
F6 Sb1 F2 90.0(5) .
F1 Sb1 F2 89.1(5) .
F4 Sb1 F2 90.5(5) .
F3 Sb1 F2 89.1(4) .
F5 Sb1 F2 177.8(4) .
F7 Sb2 F12 100.8(15) .
F7 Sb2 F8 94.4(9) .
F12 Sb2 F8 156.6(17) .
F7 Sb2 F11 106.8(13) .
F12 Sb2 F11 91.6(11) .
F8 Sb2 F11 101.1(10) .
F7 Sb2 F9 77.4(14) .
F12 Sb2 F9 83.5(12) .
F8 Sb2 F9 82.5(9) .
F11 Sb2 F9 174.1(9) .
F7 Sb2 F10 169.6(12) .
F12 Sb2 F10 80.9(14) .
F8 Sb2 F10 81.2(9) .
F11 Sb2 F10 83.3(9) .
F9 Sb2 F10 92.7(11) .
C11 C1 C2 122.0(12) .
C11 C1 Os1 78.9(8) .
C2 C1 Os1 70.8(8) .
C11 C1 H1 119.0 .
C2 C1 H1 119.0 .
Os1 C1 H1 122.5 .
C1 C2 C12 122.5(12) .
C1 C2 Os1 72.1(7) .
C12 C2 Os1 78.2(7) .
C1 C2 H2 118.8 .
C12 C2 H2 118.8 .
Os1 C2 H2 122.1 .
C4 C3 C12 120.3(12) .
C4 C3 H3 119.9 .
C12 C3 H3 119.8 .
C3 C4 C13 124.7(12) .
C3 C4 H4 117.7 .
C13 C4 H4 117.7 .
C6 C5 C13 121.8(12) .
C6 C5 H5 119.1 .
C13 C5 H5 119.1 .
C5 C6 C14 123.4(11) .
C5 C6 H6 118.3 .
C14 C6 H6 118.3 .
C8 C7 C14 125.8(12) .
C8 C7 H7 117.1 .
C14 C7 H7 117.1 .
C7 C8 C15 119.9(13) .
C7 C8 H8 120.0 .
C15 C8 H8 120.0 .
C15 C9 C10 124.6(14) .
C15 C9 H9 117.7 .
C10 C9 H9 117.7 .
C9 C10 C11 118.9(13) .
C9 C10 H10 120.6 .
C11 C10 H10 120.6 .
C17 C11 C1 114.6(12) .
C17 C11 C10 112.0(12) .
C1 C11 C10 133.2(13) .
C17 C11 Os1 66.5(7) .
C1 C11 Os1 65.8(8) .
C10 C11 Os1 141.5(10) .
C18 C12 C3 112.6(12) .
C18 C12 C2 112.6(11) .
C3 C12 C2 134.7(12) .
C18 C12 Os1 67.2(6) .
C3 C12 Os1 138.8(9) .
C2 C12 Os1 65.0(6) .
C19 C13 C5 114.1(12) .
C19 C13 C4 113.4(11) .
C5 C13 C4 131.1(12) .
C20 C14 C6 113.2(12) .
C20 C14 C7 112.6(13) .
C6 C14 C7 132.7(12) .
C16 C15 C9 115.9(13) .
C16 C15 C8 113.4(13) .
C9 C15 C8 129.0(15) .
C15 C16 C20 125.3(12) .
C15 C16 C17 121.1(14) .
C20 C16 C17 107.3(11) .
C11 C17 C16 125.6(12) .
C11 C17 C18 122.5(11) .
C16 C17 C18 107.2(11) .
C11 C17 Os1 78.4(7) .
C16 C17 Os1 142.4(10) .
C18 C17 Os1 71.9(6) .
C19 C18 C12 124.2(11) .
C19 C18 C17 109.0(10) .
C12 C18 C17 123.8(11) .
C19 C18 Os1 140.3(9) .
C12 C18 Os1 78.0(6) .
C17 C18 Os1 71.4(6) .
C13 C19 C18 122.5(11) .
C13 C19 C20 123.8(10) .
C18 C19 C20 107.2(10) .
C14 C20 C19 122.7(11) .
C14 C20 C16 122.0(12) .
C19 C20 C16 109.0(10) .
C22 C21 C29 121.0(12) .
C22 C21 Os1 71.9(7) .
C29 C21 Os1 73.8(7) .
C22 C21 H21 119.5 .
C29 C21 H21 119.5 .
Os1 C21 H21 126.8 .
C23 C22 C21 121.7(11) .
C23 C22 Os1 72.6(7) .
C21 C22 Os1 70.5(7) .
C23 C22 H22 119.2 .
C21 C22 H22 119.2 .
Os1 C22 H22 130.5 .
C22 C23 C27 118.3(11) .
C22 C23 C24 120.0(12) .
C27 C23 C24 121.7(13) .
C22 C23 Os1 70.7(7) .
C27 C23 Os1 69.5(6) .
C24 C23 Os1 128.8(10) .
C25 C24 C23 114.9(13) .
C25 C24 C26 110.9(15) .
C23 C24 C26 108.6(15) .
C25 C24 H24 107.4 .
C23 C24 H24 107.4 .
C26 C24 H24 107.4 .
C24 C25 H25A 109.5 .
C24 C25 H25B 109.5 .
H25A C25 H25B 109.5 .
C24 C25 H25C 109.5 .
H25A C25 H25C 109.5 .
H25B C25 H25C 109.5 .
C24 C26 H26A 109.5 .
C24 C26 H26B 109.5 .
H26A C26 H26B 109.5 .
C24 C26 H26C 109.5 .
H26A C26 H26C 109.5 .
H26B C26 H26C 109.5 .
C28 C27 C23 119.6(11) .
C28 C27 Os1 71.9(6) .
C23 C27 Os1 72.8(6) .
C28 C27 H27 120.2 .
C23 C27 H27 120.2 .
Os1 C27 H27 127.2 .
C29 C28 C27 122.5(11) .
C29 C28 Os1 73.5(6) .
C27 C28 Os1 70.2(6) .
C29 C28 H28 118.8 .
C27 C28 H28 118.8 .
Os1 C28 H28 130.2 .
C28 C29 C21 116.7(11) .
C28 C29 C30 122.1(11) .
C21 C29 C30 121.1(12) .
C28 C29 Os1 69.7(6) .
C21 C29 Os1 68.5(6) .
C30 C29 Os1 130.1(8) .
C29 C30 H30A 109.5 .
C29 C30 H30B 109.5 .
H30A C30 H30B 109.5 .
C29 C30 H30C 109.5 .
H30A C30 H30C 109.5 .
H30B C30 H30C 109.5 .
Cl1 C31 Cl2 93.1(12) .
Cl1 C31 H31A 113.2 .
Cl2 C31 H31A 113.2 .
Cl1 C31 H31B 113.0 .
Cl2 C31 H31B 113.0 .
H31A C31 H31B 110.5 .
C31 Cl2 Cl2 174.5(19) 2_556

loop_
_geom_bond_atom_site_label_1
_geom_bond_atom_site_label_2
_geom_bond_distance
_geom_bond_site_symmetry_2
Os1 C27 2.190(10) .
Os1 C21 2.191(13) .
Os1 C22 2.209(12) .
Os1 C28 2.212(10) .
Os1 C2 2.218(13) .
Os1 C23 2.233(11) .
Os1 C1 2.236(13) .
Os1 C17 2.251(11) .
Os1 C18 2.258(10) .
Os1 C29 2.261(11) .
Os1 C12 2.396(10) .
Os1 C11 2.404(14) .
Sb1 F6 1.829(9) .
Sb1 F1 1.839(10) .
Sb1 F4 1.850(9) .
Sb1 F3 1.863(9) .
Sb1 F5 1.871(9) .
Sb1 F2 1.873(10) .
Sb2 F7 1.685(12) .
Sb2 F12 1.69(2) .
Sb2 F8 1.759(15) .
Sb2 F11 1.788(14) .
Sb2 F9 1.831(17) .
Sb2 F10 1.868(17) .
C1 C11 1.414(19) .
C1 C2 1.42(2) .
C1 H1 0.9500 .
C2 C12 1.467(19) .
C2 H2 0.9500 .
C3 C4 1.35(2) .
C3 C12 1.462(18) .
C3 H3 0.9500 .
C4 C13 1.443(18) .
C4 H4 0.9500 .
C5 C6 1.37(2) .
C5 C13 1.436(17) .
C5 H5 0.9500 .
C6 C14 1.420(19) .
C6 H6 0.9500 .
C7 C8 1.32(2) .
C7 C14 1.46(2) .
C7 H7 0.9500 .
C8 C15 1.504(19) .
C8 H8 0.9500 .
C9 C15 1.40(2) .
C9 C10 1.42(2) .
C9 H9 0.9500 .
C10 C11 1.47(2) .
C10 H10 0.9500 .
C11 C17 1.410(18) .
C12 C18 1.397(15) .
C13 C19 1.353(16) .
C14 C20 1.383(15) .
C15 C16 1.344(19) .
C16 C20 1.410(18) .
C16 C17 1.416(16) .
C17 C18 1.420(16) .
C18 C19 1.395(15) .
C19 C20 1.409(16) .
C21 C22 1.418(17) .
C21 C29 1.438(17) .
C21 H21 0.9500 .
C22 C23 1.401(19) .
C22 H22 0.9500 .
C23 C27 1.433(17) .
C23 C24 1.507(18) .
C24 C25 1.50(2) .
C24 C26 1.50(3) .
C24 H24 1.0000 .
C25 H25A 0.9800 .
C25 H25B 0.9800 .
C25 H25C 0.9800 .
C26 H26A 0.9800 .
C26 H26B 0.9800 .
C26 H26C 0.9800 .
C27 C28 1.429(16) .
C27 H27 0.9500 .
C28 C29 1.410(18) .
C28 H28 0.9500 .
C29 C30 1.508(17) .
C30 H30A 0.9800 .
C30 H30B 0.9800 .
C30 H30C 0.9800 .
C31 Cl1 1.840(18) .
C31 Cl2 1.862(18) .
C31 H31A 0.9900 .
C31 H31B 0.9900 .
Cl2 Cl2 2.04(3) 2_556
